data_7017924
loop_
_publ_author_name
'Casti\~neiras, Alfonso'
'Pedrido, Rosa'

_publ_section_title
;
 Aurophilicity in gold(I) thiosemicarbazone clusters.
;
_journal_issue 4
_journal_name_full 'Dalton transactions (Cambridge, England : 2003)'
_journal_page_first 1363
_journal_page_last 1372
_journal_paper_doi 10.1039/c1dt11680k
_journal_volume 41
_journal_year 2012
_chemical_formula_moiety 'C40 H36 Au3 Cl2 N6 P2 S2, 4(C H4 O), Cl'
_chemical_formula_sum 'C44 H52 Au3 Cl3 N6 O4 P2 S2'
_chemical_formula_weight 1552.23
_chemical_name_systematic
;
?
;
_space_group_IT_number 14
_symmetry_cell_setting monoclinic
_symmetry_Int_Tables_number 14
_symmetry_space_group_name_Hall '-P 2yn'
_symmetry_space_group_name_H-M 'P 1 21/n 1'
_atom_sites_solution_hydrogens difmap
_atom_sites_solution_primary direct
_atom_sites_solution_secondary difmap
_audit_creation_method SHELXL-97
_cell_angle_alpha 90.00
_cell_angle_beta 92.877(4)
_cell_angle_gamma 90.00
_cell_formula_units_Z 2
_cell_length_a 10.769(3)
_cell_length_b 10.466(2)
_cell_length_c 23.213(5)
_cell_measurement_reflns_used 933
_cell_measurement_temperature 110(2)
_cell_measurement_theta_max 26.1095
_cell_measurement_theta_min 2.622
_cell_volume 2613.0(10)
_computing_cell_refinement 'SMART Software (Bruker, 1997)'
_computing_data_collection 'SMART Software (Bruker, 1997)'
_computing_data_reduction 'SAINT Software (Bruker, 1997)'
_computing_molecular_graphics 'PLATON (Spek, 2003)'
_computing_publication_material 'SHELXL-97 (Sheldrick, 1997)'
_computing_structure_refinement 'SHELXL-97 (Sheldrick, 1997)'
_computing_structure_solution 'SHELXS-97 (Sheldrick, 1990)'
_diffrn_ambient_temperature 110(2)
_diffrn_measured_fraction_theta_full 1.000
_diffrn_measured_fraction_theta_max 1.000
_diffrn_measurement_device_type 'Bruker CCD SMART1000'
_diffrn_measurement_method 'omega and phi scans'
_diffrn_radiation_monochromator graphite
_diffrn_radiation_source 'fine-focus sealed tube'
_diffrn_radiation_type MoK\a
_diffrn_radiation_wavelength 0.71073
_diffrn_reflns_av_R_equivalents 0.0479
_diffrn_reflns_av_sigmaI/netI 0.0595
_diffrn_reflns_limit_h_max 13
_diffrn_reflns_limit_h_min -13
_diffrn_reflns_limit_k_max 13
_diffrn_reflns_limit_k_min 0
_diffrn_reflns_limit_l_max 29
_diffrn_reflns_limit_l_min 0
_diffrn_reflns_number 29302
_diffrn_reflns_theta_full 26.37
_diffrn_reflns_theta_max 26.37
_diffrn_reflns_theta_min 1.76
_diffrn_standards_decay_% 0
_exptl_absorpt_coefficient_mu 8.741
_exptl_absorpt_correction_T_max 0.6690
_exptl_absorpt_correction_T_min 0.4738
_exptl_absorpt_correction_type muti-scan
_exptl_absorpt_process_details SADABS
_exptl_crystal_colour colourless
_exptl_crystal_density_diffrn 1.973
_exptl_crystal_density_method 'not measured'
_exptl_crystal_description needle
_exptl_crystal_F_000 1480
_exptl_crystal_size_max 0.20
_exptl_crystal_size_mid 0.07
_exptl_crystal_size_min 0.05
_refine_diff_density_max 3.395
_refine_diff_density_min -3.451
_refine_diff_density_rms 0.333
_refine_ls_extinction_method none
_refine_ls_goodness_of_fit_ref 1.081
_refine_ls_hydrogen_treatment constr
_refine_ls_matrix_type full
_refine_ls_number_parameters 279
_refine_ls_number_reflns 5341
_refine_ls_number_restraints 0
_refine_ls_restrained_S_all 1.081
_refine_ls_R_factor_all 0.0988
_refine_ls_R_factor_gt 0.0626
_refine_ls_shift/su_max 0.000
_refine_ls_shift/su_mean 0.000
_refine_ls_structure_factor_coef Fsqd
_refine_ls_weighting_details 'calc w=1/[\s^2^(Fo^2^)+(0.0340P)^2^+137.4343P] where P=(Fo^2^+2Fc^2^)/3'
_refine_ls_weighting_scheme calc
_refine_ls_wR_factor_gt 0.1401
_refine_ls_wR_factor_ref 0.1597
_reflns_number_gt 3870
_reflns_number_total 5341
_reflns_threshold_expression >2sigma(I)
_cod_data_source_file c1dt11680k.txt
_cod_data_source_block 09rp05
_cod_depositor_comments
;
The following automatic conversions were performed:

'_symmetry_cell_setting' value 'Monoclinic' changed to 'monoclinic'
according to /home/saulius/struct/CIF-dictionaries/cif_core.dic
dictionary named 'cif_core.dic' version 2.4.1 from 2010-06-29.

Automatic conversion script
Id: cif_fix_values 1715 2011-07-08 13:25:40Z adriana 
;
_cod_original_sg_symbol_H-M 'P 21/n'
_cod_database_code 7017924

loop_
_symmetry_equiv_pos_as_xyz
'x, y, z'
'-x+1/2, y+1/2, -z+1/2'
'-x, -y, -z'
'x-1/2, -y-1/2, z-1/2'

loop_
_atom_site_label
_atom_site_type_symbol
_atom_site_fract_x
_atom_site_fract_y
_atom_site_fract_z
_atom_site_U_iso_or_equiv
_atom_site_adp_type
_atom_site_occupancy
_atom_site_symmetry_multiplicity
_atom_site_calc_flag
_atom_site_refinement_flags
Au1 Au 0.0000 -0.5000 0.5000 0.02348(14) Uani 1 2 d S
Au2 Au -0.157071(19) 0.39423(2) 0.392322(9) 0.02364(14) Uani 1 1 d .
Cl1 Cl -0.32177(14) 0.44422(16) 0.44772(7) 0.0319(3) Uani 1 1 d .
S1 S -0.07126(14) -0.31151(13) 0.45986(6) 0.0230(3) Uani 1 1 d .
P1 P -0.00112(11) 0.34936(12) 0.33612(5) 0.0132(3) Uani 1 1 d .
N12 N 0.1123(5) 0.0007(4) 0.4305(2) 0.0239(11) Uani 1 1 d .
N13 N 0.0199(5) -0.0911(5) 0.4353(2) 0.0230(10) Uani 1 1 d .
H13A H -0.0581 -0.0729 0.4256 0.028 Uiso 1 1 d R
N14 N 0.1680(7) -0.2341(7) 0.4680(4) 0.051(2) Uani 1 1 d .
H14A H 0.2255 -0.1754 0.4643 0.061 Uiso 1 1 d R
H14B H 0.1889 -0.3107 0.4809 0.061 Uiso 1 1 d R
C11 C 0.1452(5) 0.3229(5) 0.3766(2) 0.0180(9) Uani 1 1 d .
C12 C 0.2352(5) 0.4215(5) 0.3775(2) 0.0198(10) Uani 1 1 d .
H12 H 0.2188 0.4968 0.3572 0.024 Uiso 1 1 d R
C13 C 0.3470(6) 0.4062(6) 0.4082(2) 0.0213(11) Uani 1 1 d .
H13 H 0.4046 0.4725 0.4098 0.026 Uiso 1 1 d R
C14 C 0.3740(6) 0.2930(6) 0.4369(3) 0.0243(12) Uani 1 1 d .
H14 H 0.4514 0.2815 0.4559 0.029 Uiso 1 1 d R
C15 C 0.2874(5) 0.1979(5) 0.4369(2) 0.0215(10) Uani 1 1 d .
H15 H 0.3063 0.1224 0.4566 0.026 Uiso 1 1 d R
C16 C 0.1712(5) 0.2112(4) 0.4085(2) 0.0172(9) Uani 1 1 d .
C17 C 0.0776(6) 0.1083(5) 0.4121(2) 0.0216(10) Uani 1 1 d .
H17 H -0.0053 0.1232 0.4009 0.026 Uiso 1 1 d R
C18 C 0.0514(6) -0.2077(5) 0.4549(3) 0.0255(13) Uani 1 1 d .
C21 C 0.0269(5) 0.4811(5) 0.2874(2) 0.0211(10) Uani 1 1 d .
C22 C 0.0048(7) 0.6024(6) 0.3053(3) 0.0267(13) Uani 1 1 d .
H22 H -0.0253 0.6169 0.3416 0.032 Uiso 1 1 d R
C23 C 0.0273(9) 0.7061(6) 0.2683(4) 0.0421(19) Uani 1 1 d .
H23 H 0.0164 0.7893 0.2812 0.050 Uiso 1 1 d R
C24 C 0.0648(7) 0.6854(7) 0.2135(3) 0.0339(14) Uani 1 1 d .
H24 H 0.0754 0.7538 0.1887 0.041 Uiso 1 1 d R
C25 C 0.0882(7) 0.5621(7) 0.1958(3) 0.0309(14) Uani 1 1 d .
H25 H 0.1170 0.5481 0.1593 0.037 Uiso 1 1 d R
C26 C 0.0679(6) 0.4590(6) 0.2322(2) 0.0246(12) Uani 1 1 d .
H26 H 0.0819 0.3761 0.2197 0.029 Uiso 1 1 d R
C31 C -0.0242(6) 0.2124(5) 0.2888(2) 0.0200(10) Uani 1 1 d .
C32 C -0.1428(6) 0.1883(6) 0.2645(3) 0.0279(13) Uani 1 1 d .
H32 H -0.2095 0.2381 0.2750 0.034 Uiso 1 1 d R
C33 C -0.1617(8) 0.0912(7) 0.2248(4) 0.042(2) Uani 1 1 d .
H33 H -0.2413 0.0734 0.2095 0.050 Uiso 1 1 d R
C34 C -0.0625(8) 0.0203(6) 0.2074(3) 0.0329(15) Uani 1 1 d .
H34 H -0.0746 -0.0425 0.1793 0.039 Uiso 1 1 d R
C35 C 0.0550(5) 0.0421(5) 0.2321(2) 0.0235(10) Uani 1 1 d .
H35 H 0.1211 -0.0093 0.2223 0.028 Uiso 1 1 d R
C36 C 0.0734(5) 0.1410(5) 0.2716(2) 0.0206(10) Uani 1 1 d .
H36 H 0.1534 0.1590 0.2863 0.025 Uiso 1 1 d R
O2 O 0.7146(8) 0.4825(9) 0.1036(4) 0.0575(19) Uiso 1 1 d .
H2 H 0.7798 0.5066 0.0885 0.086 Uiso 1 1 calc R
C1 C 0.745(2) 0.415(2) 0.1529(10) 0.076(6) Uiso 1 1 d .
H1A H 0.7863 0.3351 0.1428 0.114 Uiso 1 1 calc R
H1B H 0.6695 0.3955 0.1729 0.114 Uiso 1 1 calc R
H1C H 0.8014 0.4660 0.1781 0.114 Uiso 1 1 calc R
O3 O 0.097(2) 0.358(2) 0.0701(8) 0.097(7) Uiso 1 1 d .
H3 H 0.0626 0.3933 0.0409 0.146 Uiso 1 1 calc R
C2 C 0.0124(15) 0.2564(17) 0.0914(7) 0.077(4) Uiso 1 1 d .
H2A H 0.0063 0.1864 0.0633 0.115 Uiso 1 1 calc R
H2B H -0.0704 0.2925 0.0962 0.115 Uiso 1 1 calc R
H2C H 0.0461 0.2237 0.1285 0.115 Uiso 1 1 calc R
Cl2 Cl 0.9041(3) 0.5600(3) 0.02887(16) 0.0374(7) Uani 0.50 1 d P

loop_
_atom_site_aniso_label
_atom_site_aniso_U_11
_atom_site_aniso_U_22
_atom_site_aniso_U_33
_atom_site_aniso_U_23
_atom_site_aniso_U_13
_atom_site_aniso_U_12
Au1 0.0458(2) 0.0107(2) 0.0142(2) 0.00197(9) 0.00444(15) -0.00812(11)
Au2 0.0238(2) 0.0219(2) 0.0253(2) 0.00406(7) 0.00128(12) -0.00035(7)
Cl1 0.0251(7) 0.0349(9) 0.0359(8) 0.0027(6) 0.0045(6) 0.0007(6)
S1 0.0361(7) 0.0131(6) 0.0197(6) 0.0033(5) 0.0006(5) -0.0053(5)
P1 0.0172(6) 0.0072(6) 0.0151(5) 0.0009(4) 0.0010(4) -0.0012(4)
N12 0.029(3) 0.016(2) 0.027(3) 0.0037(16) -0.003(2) -0.0030(17)
N13 0.024(2) 0.017(2) 0.027(2) 0.0035(18) -0.0004(19) -0.0052(17)
N14 0.048(4) 0.040(4) 0.066(5) 0.019(4) 0.003(4) -0.002(3)
C11 0.026(2) 0.014(2) 0.014(2) -0.0033(17) 0.0056(17) 0.0012(19)
C12 0.025(3) 0.014(2) 0.020(2) -0.0003(19) 0.003(2) -0.003(2)
C13 0.023(3) 0.023(3) 0.018(2) 0.000(2) 0.0038(19) -0.003(2)
C14 0.020(2) 0.029(3) 0.024(3) 0.002(2) -0.0004(19) 0.000(2)
C15 0.023(2) 0.024(3) 0.018(2) 0.0010(18) 0.0024(18) 0.0022(19)
C16 0.020(2) 0.014(2) 0.017(2) 0.0019(16) 0.0070(17) 0.0002(16)
C17 0.027(3) 0.021(3) 0.016(2) 0.0030(17) 0.0014(19) 0.0002(18)
C18 0.032(3) 0.011(2) 0.033(3) 0.0043(19) -0.010(3) -0.009(2)
C21 0.024(2) 0.018(2) 0.022(2) 0.0009(19) 0.0042(19) -0.0014(19)
C22 0.031(3) 0.022(3) 0.028(3) -0.003(2) 0.010(3) 0.004(2)
C23 0.058(5) 0.022(3) 0.047(4) 0.005(3) 0.013(4) 0.006(3)
C24 0.042(4) 0.026(3) 0.034(3) 0.008(3) 0.005(3) -0.003(3)
C25 0.042(4) 0.029(3) 0.023(3) 0.003(2) 0.004(2) -0.008(3)
C26 0.034(3) 0.021(3) 0.019(2) -0.001(2) 0.007(2) -0.003(2)
C31 0.028(3) 0.016(2) 0.016(2) -0.0017(17) 0.0012(19) -0.0031(18)
C32 0.022(3) 0.027(3) 0.034(3) -0.003(3) -0.006(2) 0.001(2)
C33 0.041(4) 0.028(3) 0.056(5) -0.013(3) -0.016(4) -0.010(3)
C34 0.050(4) 0.021(3) 0.027(3) -0.002(2) -0.012(3) -0.001(3)
C35 0.030(3) 0.019(2) 0.022(2) -0.0001(19) 0.004(2) 0.001(2)
C36 0.024(3) 0.017(2) 0.021(2) 0.004(2) 0.0000(19) -0.003(2)
Cl2 0.0375(17) 0.0335(17) 0.0403(18) 0.0034(13) -0.0073(13) -0.0051(13)

loop_
_atom_type_symbol
_atom_type_description
_atom_type_scat_dispersion_real
_atom_type_scat_dispersion_imag
_atom_type_scat_source
Au Au -2.0133 8.8022 'International Tables Vol C Tables 4.2.6.8 and 6.1.1.4'
Cl Cl 0.1484 0.1585 'International Tables Vol C Tables 4.2.6.8 and 6.1.1.4'
S S 0.1246 0.1234 'International Tables Vol C Tables 4.2.6.8 and 6.1.1.4'
P P 0.1023 0.0942 'International Tables Vol C Tables 4.2.6.8 and 6.1.1.4'
O O 0.0106 0.0060 'International Tables Vol C Tables 4.2.6.8 and 6.1.1.4'
N N 0.0061 0.0033 'International Tables Vol C Tables 4.2.6.8 and 6.1.1.4'
C C 0.0033 0.0016 'International Tables Vol C Tables 4.2.6.8 and 6.1.1.4'
H H 0.0000 0.0000 'International Tables Vol C Tables 4.2.6.8 and 6.1.1.4'

loop_
_geom_angle_atom_site_label_1
_geom_angle_atom_site_label_2
_geom_angle_atom_site_label_3
_geom_angle
_geom_angle_site_symmetry_1
_geom_angle_site_symmetry_3
_geom_angle_publ_flag
S1 Au1 S1 180.00(6) 3_546 . y
S1 Au1 Au2 79.90(4) 3_546 3_556 ?
S1 Au1 Au2 100.10(4) . 3_556 ?
S1 Au1 Au2 100.09(4) 3_546 1_545 ?
S1 Au1 Au2 79.91(4) . 1_545 ?
Au2 Au1 Au2 180.000(8) 3_556 1_545 y
P1 Au2 Cl1 177.99(5) . . y
P1 Au2 Au1 98.53(4) . 1_565 ?
Cl1 Au2 Au1 82.81(5) . 1_565 ?
C18 S1 Au1 109.1(2) . . ?
C11 P1 C31 106.4(2) . . ?
C11 P1 C21 105.7(2) . . ?
C31 P1 C21 104.2(2) . . ?
C11 P1 Au2 112.89(15) . . ?
C31 P1 Au2 115.88(19) . . ?
C21 P1 Au2 110.98(18) . . ?
C17 N12 N13 116.5(5) . . ?
C18 N13 N12 119.1(5) . . ?
C18 N13 H13A 120.4 . . ?
N12 N13 H13A 120.5 . . ?
C18 N14 H14A 120.1 . . ?
C18 N14 H14B 119.9 . . ?
H14A N14 H14B 120.0 . . ?
C16 C11 C12 118.8(5) . . ?
C16 C11 P1 123.0(4) . . ?
C12 C11 P1 118.2(4) . . ?
C13 C12 C11 120.2(5) . . ?
C13 C12 H12 119.9 . . ?
C11 C12 H12 119.9 . . ?
C12 C13 C14 120.4(5) . . ?
C12 C13 H13 119.8 . . ?
C14 C13 H13 119.8 . . ?
C15 C14 C13 119.9(6) . . ?
C15 C14 H14 120.0 . . ?
C13 C14 H14 120.1 . . ?
C14 C15 C16 121.7(5) . . ?
C14 C15 H15 119.2 . . ?
C16 C15 H15 119.2 . . ?
C15 C16 C11 118.9(5) . . ?
C15 C16 C17 119.9(5) . . ?
C11 C16 C17 121.1(5) . . ?
N12 C17 C16 118.7(5) . . ?
N12 C17 H17 120.6 . . ?
C16 C17 H17 120.6 . . ?
N14 C18 N13 119.7(6) . . ?
N14 C18 S1 125.7(5) . . ?
N13 C18 S1 114.6(5) . . ?
C22 C21 C26 120.2(5) . . ?
C22 C21 P1 118.8(4) . . ?
C26 C21 P1 121.0(4) . . ?
C21 C22 C23 119.6(6) . . ?
C21 C22 H22 120.2 . . ?
C23 C22 H22 120.2 . . ?
C24 C23 C22 120.6(6) . . ?
C24 C23 H23 119.6 . . ?
C22 C23 H23 119.8 . . ?
C25 C24 C23 119.4(6) . . ?
C25 C24 H24 120.3 . . ?
C23 C24 H24 120.3 . . ?
C24 C25 C26 120.4(6) . . ?
C24 C25 H25 119.5 . . ?
C26 C25 H25 120.0 . . ?
C25 C26 C21 119.6(6) . . ?
C25 C26 H26 120.0 . . ?
C21 C26 H26 120.4 . . ?
C36 C31 C32 119.1(5) . . ?
C36 C31 P1 121.6(4) . . ?
C32 C31 P1 118.9(5) . . ?
C33 C32 C31 120.3(6) . . ?
C33 C32 H32 119.8 . . ?
C31 C32 H32 119.9 . . ?
C34 C33 C32 120.1(7) . . ?
C34 C33 H33 119.6 . . ?
C32 C33 H33 120.3 . . ?
C33 C34 C35 119.8(6) . . ?
C33 C34 H34 120.2 . . ?
C35 C34 H34 120.0 . . ?
C34 C35 C36 119.6(5) . . ?
C34 C35 H35 120.0 . . ?
C36 C35 H35 120.4 . . ?
C31 C36 C35 120.9(5) . . ?
C31 C36 H36 119.6 . . ?
C35 C36 H36 119.5 . . ?
C1 O2 H2 109.4 . . ?
O2 C1 H1A 109.4 . . ?
O2 C1 H1B 109.5 . . ?
H1A C1 H1B 109.5 . . ?
O2 C1 H1C 109.6 . . ?
H1A C1 H1C 109.5 . . ?
H1B C1 H1C 109.5 . . ?
C2 O3 H3 110.9 . . ?
O3 C2 H2A 108.8 . . ?
O3 C2 H2B 109.5 . . ?
H2A C2 H2B 109.5 . . ?
O3 C2 H2C 110.1 . . ?
H2A C2 H2C 109.4 . . ?
H2B C2 H2C 109.5 . . ?

loop_
_geom_bond_atom_site_label_1
_geom_bond_atom_site_label_2
_geom_bond_distance
_geom_bond_site_symmetry_2
_geom_bond_publ_flag
Au1 S1 2.2972(15) 3_546 y
Au1 S1 2.2972(15) . y
Au1 Au2 3.1480(5) 3_556 y
Au1 Au2 3.1480(5) 1_545 y
Au2 P1 2.2278(13) . y
Au2 Cl1 2.3026(16) . y
Au2 Au1 3.1480(5) 1_565 y
S1 C18 1.718(6) . ?
P1 C11 1.816(6) . ?
P1 C31 1.816(5) . ?
P1 C21 1.818(6) . ?
N12 C17 1.255(7) . ?
N12 N13 1.391(7) . ?
N13 C18 1.340(7) . ?
N13 H13A 0.8800 . ?
N14 C18 1.307(10) . ?
N14 H14A 0.8800 . ?
N14 H14B 0.8800 . ?
C11 C16 1.404(7) . ?
C11 C12 1.415(7) . ?
C12 C13 1.378(9) . ?
C12 H12 0.9300 . ?
C13 C14 1.383(8) . ?
C13 H13 0.9300 . ?
C14 C15 1.365(8) . ?
C14 H14 0.9300 . ?
C15 C16 1.392(7) . ?
C15 H15 0.9300 . ?
C16 C17 1.480(7) . ?
C17 H17 0.9300 . ?
C21 C22 1.360(8) . ?
C21 C26 1.396(8) . ?
C22 C23 1.413(9) . ?
C22 H22 0.9301 . ?
C23 C24 1.371(11) . ?
C23 H23 0.9301 . ?
C24 C25 1.381(11) . ?
C24 H24 0.9301 . ?
C25 C26 1.394(8) . ?
C25 H25 0.9301 . ?
C26 H26 0.9300 . ?
C31 C36 1.365(8) . ?
C31 C32 1.392(8) . ?
C32 C33 1.382(9) . ?
C32 H32 0.9300 . ?
C33 C34 1.377(12) . ?
C33 H33 0.9301 . ?
C34 C35 1.382(9) . ?
C34 H34 0.9300 . ?
C35 C36 1.391(8) . ?
C35 H35 0.9300 . ?
C36 H36 0.9300 . ?
O2 C1 1.37(2) . ?
O2 H2 0.8400 . ?
C1 H1A 0.9801 . ?
C1 H1B 0.9801 . ?
C1 H1C 0.9801 . ?
O3 C2 1.50(2) . ?
O3 H3 0.8480 . ?
C2 H2A 0.9801 . ?
C2 H2B 0.9801 . ?
C2 H2C 0.9801 . ?

loop_
_geom_hbond_atom_site_label_D
_geom_hbond_atom_site_label_H
_geom_hbond_atom_site_label_A
_geom_hbond_distance_DH
_geom_hbond_distance_HA
_geom_hbond_distance_DA
_geom_hbond_angle_DHA
_geom_hbond_site_symmetry_A
N13 H13A O2 0.88 1.88 2.749(11) 171.2 2_545
N14 H14A O3 0.88 2.14 2.89(2) 142.9 2_545
N14 H14A Cl2 0.88 2.67 3.379(9) 138.8 4_566
N14 H14B Cl1 0.88 2.55 3.328(8) 147.6 3_556
O2 H2 Cl2 0.84 2.05 2.862(9) 162.2 .
O3 H3 Cl2 0.85 1.73 2.45(2) 141.5 3_665
O3 H3 Cl2 0.85 2.44 3.08(3) 132.4 1_455

loop_
_geom_torsion_atom_site_label_1
_geom_torsion_atom_site_label_2
_geom_torsion_atom_site_label_3
_geom_torsion_atom_site_label_4
_geom_torsion
_geom_torsion_site_symmetry_1
_geom_torsion_site_symmetry_3
_geom_torsion_site_symmetry_4
_geom_torsion_publ_flag
S1 Au1 S1 C18 -136(100) 3_546 . . ?
Au2 Au1 S1 C18 48.9(3) 3_556 . . ?
Au2 Au1 S1 C18 -131.1(3) 1_545 . . ?
Cl1 Au2 P1 C11 155.6(15) . . . ?
Au1 Au2 P1 C11 23.84(18) 1_565 . . ?
Cl1 Au2 P1 C31 -81.4(15) . . . ?
Au1 Au2 P1 C31 146.88(19) 1_565 . . ?
Cl1 Au2 P1 C21 37.1(16) . . . ?
Au1 Au2 P1 C21 -94.6(2) 1_565 . . ?
C17 N12 N13 C18 -179.7(6) . . . ?
C31 P1 C11 C16 -53.8(4) . . . ?
C21 P1 C11 C16 -164.1(4) . . . ?
Au2 P1 C11 C16 74.4(4) . . . ?
C31 P1 C11 C12 128.2(4) . . . ?
C21 P1 C11 C12 17.9(5) . . . ?
Au2 P1 C11 C12 -103.6(4) . . . ?
C16 C11 C12 C13 1.2(7) . . . ?
P1 C11 C12 C13 179.3(4) . . . ?
C11 C12 C13 C14 2.2(9) . . . ?
C12 C13 C14 C15 -2.9(9) . . . ?
C13 C14 C15 C16 0.2(9) . . . ?
C14 C15 C16 C11 3.2(8) . . . ?
C14 C15 C16 C17 -176.9(5) . . . ?
C12 C11 C16 C15 -3.8(7) . . . ?
P1 C11 C16 C15 178.2(4) . . . ?
C12 C11 C16 C17 176.2(5) . . . ?
P1 C11 C16 C17 -1.7(6) . . . ?
N13 N12 C17 C16 177.4(5) . . . ?
C15 C16 C17 N12 -14.6(8) . . . ?
C11 C16 C17 N12 165.4(5) . . . ?
N12 N13 C18 N14 -1.5(11) . . . ?
N12 N13 C18 S1 179.1(5) . . . ?
Au1 S1 C18 N14 4.5(8) . . . ?
Au1 S1 C18 N13 -176.1(5) . . . ?
C11 P1 C21 C22 -91.0(5) . . . ?
C31 P1 C21 C22 157.1(5) . . . ?
Au2 P1 C21 C22 31.7(6) . . . ?
C11 P1 C21 C26 90.3(5) . . . ?
C31 P1 C21 C26 -21.6(6) . . . ?
Au2 P1 C21 C26 -147.0(5) . . . ?
C26 C21 C22 C23 -2.0(11) . . . ?
P1 C21 C22 C23 179.3(6) . . . ?
C21 C22 C23 C24 3.6(13) . . . ?
C22 C23 C24 C25 -4.1(13) . . . ?
C23 C24 C25 C26 3.2(12) . . . ?
C24 C25 C26 C21 -1.7(11) . . . ?
C22 C21 C26 C25 1.1(10) . . . ?
P1 C21 C26 C25 179.8(5) . . . ?
C11 P1 C31 C36 -24.8(5) . . . ?
C21 P1 C31 C36 86.6(5) . . . ?
Au2 P1 C31 C36 -151.2(4) . . . ?
C11 P1 C31 C32 162.2(5) . . . ?
C21 P1 C31 C32 -86.3(5) . . . ?
Au2 P1 C31 C32 35.8(5) . . . ?
C36 C31 C32 C33 1.6(10) . . . ?
P1 C31 C32 C33 174.8(6) . . . ?
C31 C32 C33 C34 -2.2(13) . . . ?
C32 C33 C34 C35 3.4(12) . . . ?
C33 C34 C35 C36 -4.1(10) . . . ?
C32 C31 C36 C35 -2.4(8) . . . ?
P1 C31 C36 C35 -175.3(4) . . . ?
C34 C35 C36 C31 3.6(8) . . . ?
S1 Au1 Au2 Cl1 -104.32(6) . 3_556 3_556 y
S1 Au1 Au2 Cl1 75.68(6) 3_546 3_556 3_556 y
S1 Au1 Au2 P1 77.20(5) . 3_556 3_556 y
S1 Au1 Au2 P1 -102.80(5) 3_546 3_556 3_556 y
